data_7007594
loop_
_publ_author_name
'Argent, Stephen P.'
'Adams, Harry'
'Riis-Johannessen, Thomas'
'Jeffery, John C.'
'Harding, Lindsay P.'
'Clegg, William'
'Harrington, Ross W.'
'Ward, Michael D.'

_publ_section_title
;
 Complexes of Ag(I), Hg(I) and Hg(II) with multidentate
 pyrazolyl-pyridine ligands: From mononuclear complexes to coordination
 polymers via helicates, a mesocate, a cage and a catenate.
;
_journal_issue 42
_journal_name_full 'Dalton transactions (Cambridge, England : 2003)'
_journal_page_first 4996
_journal_page_last 5013
_journal_paper_doi 10.1039/b607541j
_journal_year 2006
_chemical_formula_sum 'C89 H77 Cl4 Hg3 N25 O22'
_chemical_formula_weight 2592.33
_chemical_name_systematic
;
?
;
_space_group_IT_number 14
_symmetry_cell_setting monoclinic
_symmetry_space_group_name_Hall '-P 2yn'
_symmetry_space_group_name_H-M 'P 1 21/n 1'
_atom_sites_solution_hydrogens geom
_atom_sites_solution_primary direct
_atom_sites_solution_secondary difmap
_audit_creation_method SHELXL-97
_cell_angle_alpha 90.00
_cell_angle_beta 102.458(2)
_cell_angle_gamma 90.00
_cell_formula_units_Z 4
_cell_length_a 13.9421(4)
_cell_length_b 49.7930(14)
_cell_length_c 14.8980(4)
_cell_measurement_temperature 100(2)
_cell_volume 10099.0(5)
_computing_structure_refinement 'SHELXL-97 (Sheldrick, 1997)'
_computing_structure_solution 'SHELXS-97 (Sheldrick, 1990)'
_diffrn_ambient_temperature 100(2)
_diffrn_measured_fraction_theta_full 0.998
_diffrn_measured_fraction_theta_max 0.998
_diffrn_measurement_device_type 'Bruker APEX CCD area detector'
_diffrn_measurement_method 'phi and omega scans'
_diffrn_radiation_monochromator graphite
_diffrn_radiation_source 'fine-focus sealed tube'
_diffrn_radiation_type MoK\a
_diffrn_radiation_wavelength 0.71073
_diffrn_reflns_av_R_equivalents 0.0479
_diffrn_reflns_av_sigmaI/netI 0.0327
_diffrn_reflns_limit_h_max 18
_diffrn_reflns_limit_h_min -18
_diffrn_reflns_limit_k_max 66
_diffrn_reflns_limit_k_min -64
_diffrn_reflns_limit_l_max 19
_diffrn_reflns_limit_l_min -19
_diffrn_reflns_number 186222
_diffrn_reflns_theta_full 28.26
_diffrn_reflns_theta_max 28.26
_diffrn_reflns_theta_min 1.46
_exptl_absorpt_coefficient_mu 4.737
_exptl_absorpt_correction_T_max 0.5368
_exptl_absorpt_correction_T_min 0.3307
_exptl_crystal_colour block
_exptl_crystal_density_diffrn 1.705
_exptl_crystal_density_method 'not measured'
_exptl_crystal_description colourless
_exptl_crystal_F_000 5080
_exptl_crystal_size_max 0.30
_exptl_crystal_size_mid 0.25
_exptl_crystal_size_min 0.15
_refine_diff_density_max 4.354
_refine_diff_density_min -3.429
_refine_diff_density_rms 0.250
_refine_ls_extinction_method none
_refine_ls_goodness_of_fit_ref 1.228
_refine_ls_hydrogen_treatment constr
_refine_ls_matrix_type full
_refine_ls_number_parameters 1265
_refine_ls_number_reflns 24955
_refine_ls_number_restraints 49
_refine_ls_restrained_S_all 1.231
_refine_ls_R_factor_all 0.0949
_refine_ls_R_factor_gt 0.0825
_refine_ls_shift/su_max 0.004
_refine_ls_shift/su_mean 0.000
_refine_ls_structure_factor_coef Fsqd
_refine_ls_weighting_details 'calc w=1/[\s^2^(Fo^2^)+(0.0650P)^2^+201.0000P] where P=(Fo^2^+2Fc^2^)/3'
_refine_ls_weighting_scheme calc
_refine_ls_wR_factor_gt 0.2042
_refine_ls_wR_factor_ref 0.2099
_reflns_number_gt 21551
_reflns_number_total 24955
_reflns_threshold_expression >2sigma(I)
_cod_data_source_file b607541j.txt
_cod_data_source_block imw574
_cod_original_sg_symbol_H-M P2(1)/n
_cod_database_code 7007594

loop_
_symmetry_equiv_pos_as_xyz
'x, y, z'
'-x+1/2, y+1/2, -z+1/2'
'-x, -y, -z'
'x-1/2, -y-1/2, z-1/2'

loop_
_atom_site_label
_atom_site_type_symbol
_atom_site_fract_x
_atom_site_fract_y
_atom_site_fract_z
_atom_site_U_iso_or_equiv
_atom_site_adp_type
_atom_site_occupancy
_atom_site_symmetry_multiplicity
_atom_site_calc_flag
_atom_site_refinement_flags
_atom_site_disorder_assembly
_atom_site_disorder_group
Hg1 Hg 0.74455(3) 0.365294(7) 0.17399(2) 0.02325(9) Uani 1 1 d . . .
Hg2 Hg 0.45456(3) 0.292647(9) 0.57168(3) 0.03413(11) Uani 1 1 d . . .
Hg3 Hg 1.26839(3) 0.446343(9) 0.24275(3) 0.03440(11) Uani 1 1 d . . .
N11A N 0.3015(8) 0.2842(2) 0.5329(6) 0.039(2) Uani 1 1 d . . .
C12A C 0.2604(9) 0.2703(2) 0.4555(7) 0.032(2) Uani 1 1 d . . .
C13A C 0.1595(9) 0.2648(2) 0.4352(8) 0.039(3) Uani 1 1 d . . .
H13A H 0.1311 0.2545 0.3824 0.046 Uiso 1 1 calc R . .
C14A C 0.1015(9) 0.2744(3) 0.4929(9) 0.044(3) Uani 1 1 d . . .
H14A H 0.0330 0.2707 0.4803 0.053 Uiso 1 1 calc R . .
C15A C 0.1447(10) 0.2896(2) 0.5698(9) 0.043(3) Uani 1 1 d . . .
H15A H 0.1058 0.2970 0.6087 0.051 Uiso 1 1 calc R . .
C16A C 0.2441(10) 0.2936(3) 0.5881(8) 0.041(3) Uani 1 1 d . . .
H16A H 0.2738 0.3034 0.6416 0.049 Uiso 1 1 calc R . .
N21A N 0.4121(8) 0.2715(2) 0.4024(6) 0.040(2) Uani 1 1 d . . .
N22A N 0.4519(8) 0.2576(2) 0.3423(6) 0.038(2) Uani 1 1 d . . .
C23A C 0.3873(10) 0.2391(2) 0.2963(8) 0.043(3) Uani 1 1 d . . .
H23A H 0.3982 0.2273 0.2493 0.051 Uiso 1 1 calc R . .
C24A C 0.3057(10) 0.2406(2) 0.3295(8) 0.039(3) Uani 1 1 d . . .
H24A H 0.2474 0.2303 0.3115 0.047 Uiso 1 1 calc R . .
C25A C 0.3250(9) 0.2609(2) 0.3970(7) 0.035(2) Uani 1 1 d . . .
C31A C 0.5514(10) 0.2637(4) 0.3270(8) 0.053(4) Uani 1 1 d . . .
H31A H 0.5857 0.2467 0.3200 0.064 Uiso 1 1 calc R . .
H31B H 0.5897 0.2732 0.3814 0.064 Uiso 1 1 calc R . .
C32A C 0.5468(9) 0.2811(3) 0.2413(7) 0.038(3) Uani 1 1 d . . .
C33A C 0.5997(11) 0.2737(2) 0.1776(8) 0.042(3) Uani 1 1 d . . .
H33A H 0.6371 0.2576 0.1863 0.050 Uiso 1 1 calc R . .
C34A C 0.5992(10) 0.2895(2) 0.1006(8) 0.037(3) Uani 1 1 d . . .
H34A H 0.6365 0.2840 0.0574 0.045 Uiso 1 1 calc R . .
C35A C 0.5451(8) 0.3130(2) 0.0860(7) 0.029(2) Uani 1 1 d . . .
C36A C 0.4925(8) 0.3207(3) 0.1512(7) 0.038(3) Uani 1 1 d . . .
H36A H 0.4552 0.3369 0.1429 0.046 Uiso 1 1 calc R . .
C37A C 0.4944(9) 0.3048(3) 0.2284(8) 0.048(3) Uani 1 1 d . . .
H37A H 0.4591 0.3104 0.2730 0.058 Uiso 1 1 calc R . .
C38A C 0.5436(9) 0.3301(2) 0.0008(7) 0.033(2) Uani 1 1 d . . .
H38A H 0.4936 0.3229 -0.0510 0.039 Uiso 1 1 calc R . .
H38B H 0.5241 0.3487 0.0128 0.039 Uiso 1 1 calc R . .
N41A N 0.7148(7) 0.34098(16) 0.0345(6) 0.0260(17) Uani 1 1 d . . .
N42A N 0.6371(7) 0.33084(18) -0.0251(6) 0.0308(19) Uani 1 1 d . . .
C43A C 0.6655(9) 0.3202(2) -0.1003(7) 0.033(2) Uani 1 1 d . . .
H43A H 0.6239 0.3119 -0.1519 0.040 Uiso 1 1 calc R . .
C44A C 0.7635(11) 0.3236(2) -0.0870(8) 0.041(3) Uani 1 1 d . . .
H44A H 0.8049 0.3180 -0.1264 0.050 Uiso 1 1 calc R . .
C45A C 0.7918(8) 0.33736(19) -0.0024(7) 0.027(2) Uani 1 1 d . . .
N51A N 0.8872(6) 0.36225(16) 0.1214(6) 0.0241(16) Uani 1 1 d . . .
C52A C 0.8888(8) 0.3474(2) 0.0466(7) 0.029(2) Uani 1 1 d . . .
C53A C 0.9750(9) 0.3420(2) 0.0174(8) 0.035(2) Uani 1 1 d . . .
H53A H 0.9743 0.3314 -0.0357 0.042 Uiso 1 1 calc R . .
C54A C 1.0619(9) 0.3525(2) 0.0680(8) 0.037(3) Uani 1 1 d . . .
H54A H 1.1220 0.3489 0.0501 0.045 Uiso 1 1 calc R . .
C55A C 1.0614(8) 0.3682(2) 0.1444(8) 0.033(2) Uani 1 1 d . . .
H55A H 1.1207 0.3754 0.1795 0.040 Uiso 1 1 calc R . .
C56A C 0.9722(7) 0.3731(2) 0.1690(7) 0.027(2) Uani 1 1 d . . .
N61A N 0.8774(6) 0.39417(16) 0.2693(6) 0.0247(16) Uani 1 1 d . . .
N62A N 0.8951(6) 0.41254(17) 0.3385(6) 0.0277(17) Uani 1 1 d . . .
C63A C 0.9896(8) 0.4200(2) 0.3590(8) 0.034(2) Uani 1 1 d . . .
H63A H 1.0185 0.4324 0.4055 0.041 Uiso 1 1 calc R . .
C64A C 1.0369(8) 0.4068(2) 0.3017(8) 0.033(2) Uani 1 1 d . . .
H64A H 1.1045 0.4079 0.2998 0.040 Uiso 1 1 calc R . .
C65A C 0.9644(7) 0.3911(2) 0.2460(7) 0.028(2) Uani 1 1 d . . .
C71A C 0.8183(8) 0.4197(2) 0.3863(7) 0.027(2) Uani 1 1 d . . .
H71A H 0.7540 0.4191 0.3424 0.033 Uiso 1 1 calc R . .
H71B H 0.8291 0.4384 0.4093 0.033 Uiso 1 1 calc R . .
C72A C 0.8150(7) 0.4011(2) 0.4671(7) 0.028(2) Uani 1 1 d . . .
C73A C 0.8669(7) 0.3772(2) 0.4816(7) 0.028(2) Uani 1 1 d . . .
H73A H 0.9070 0.3718 0.4407 0.033 Uiso 1 1 calc R . .
C74A C 0.8601(8) 0.3612(2) 0.5567(7) 0.029(2) Uani 1 1 d . . .
H74A H 0.8951 0.3447 0.5661 0.035 Uiso 1 1 calc R . .
C75A C 0.8030(8) 0.3689(2) 0.6178(7) 0.032(2) Uani 1 1 d . . .
C76A C 0.7520(9) 0.3927(2) 0.6022(8) 0.036(2) Uani 1 1 d . . .
H76A H 0.7123 0.3981 0.6434 0.043 Uiso 1 1 calc R . .
C77A C 0.7571(8) 0.4090(2) 0.5276(8) 0.033(2) Uani 1 1 d . . .
H77A H 0.7215 0.4254 0.5180 0.040 Uiso 1 1 calc R . .
C78A C 0.7964(9) 0.3516(2) 0.6978(8) 0.036(2) Uani 1 1 d . . .
H78A H 0.8624 0.3444 0.7255 0.043 Uiso 1 1 calc R . .
H78B H 0.7744 0.3626 0.7449 0.043 Uiso 1 1 calc R . .
N81A N 0.7617(7) 0.30521(19) 0.6471(6) 0.0315(19) Uani 1 1 d . . .
N82A N 0.7274(7) 0.32894(18) 0.6712(6) 0.0309(19) Uani 1 1 d . . .
C83A C 0.6284(8) 0.3300(2) 0.6554(7) 0.033(2) Uani 1 1 d . . .
H83A H 0.5897 0.3448 0.6674 0.040 Uiso 1 1 calc R . .
C84A C 0.5942(9) 0.3054(2) 0.6183(7) 0.033(2) Uani 1 1 d . . .
C85A C 0.6797(9) 0.2907(2) 0.6160(6) 0.032(2) Uani 1 1 d . . .
N91A N 0.6020(10) 0.2501(2) 0.5547(6) 0.047(3) Uani 1 1 d . . .
C92A C 0.6867(11) 0.2629(2) 0.5793(7) 0.040(3) Uani 1 1 d . . .
C93A C 0.7770(12) 0.2524(3) 0.5686(8) 0.047(3) Uani 1 1 d . . .
H93A H 0.8362 0.2623 0.5879 0.056 Uiso 1 1 calc R . .
C94A C 0.7772(16) 0.2273(3) 0.5290(10) 0.066(5) Uani 1 1 d . . .
H94A H 0.8367 0.2195 0.5206 0.080 Uiso 1 1 calc R . .
C95A C 0.6904(15) 0.2141(3) 0.5021(9) 0.061(5) Uani 1 1 d . . .
H95A H 0.6891 0.1968 0.4745 0.073 Uiso 1 1 calc R . .
C96A C 0.6031(14) 0.2257(3) 0.5151(8) 0.059(4) Uani 1 1 d . . .
H96A H 0.5431 0.2162 0.4956 0.070 Uiso 1 1 calc R . .
N11B N 1.2458(7) 0.48852(19) 0.2423(6) 0.034(2) Uani 1 1 d . . .
C12B C 1.1945(8) 0.5011(2) 0.1671(8) 0.030(2) Uani 1 1 d . . .
C13B C 1.1848(8) 0.5292(2) 0.1675(8) 0.035(2) Uani 1 1 d . . .
H13B H 1.1486 0.5382 0.1146 0.043 Uiso 1 1 calc R . .
C14B C 1.2272(10) 0.5437(3) 0.2438(9) 0.046(3) Uani 1 1 d . . .
H14B H 1.2218 0.5628 0.2440 0.056 Uiso 1 1 calc R . .
C15B C 1.2782(11) 0.5301(3) 0.3211(10) 0.052(3) Uani 1 1 d . . .
H15B H 1.3064 0.5397 0.3756 0.062 Uiso 1 1 calc R . .
C16B C 1.2873(9) 0.5030(3) 0.3176(9) 0.042(3) Uani 1 1 d . . .
H16B H 1.3241 0.4938 0.3698 0.050 Uiso 1 1 calc R . .
N21B N 1.1301(6) 0.45953(18) 0.0985(6) 0.0300(18) Uani 1 1 d . . .
N22B N 1.0924(6) 0.45041(17) 0.0135(6) 0.0285(18) Uani 1 1 d . . .
C23B C 1.0889(7) 0.4698(2) -0.0509(8) 0.031(2) Uani 1 1 d . . .
H23B H 1.0654 0.4679 -0.1153 0.038 Uiso 1 1 calc R . .
C24B C 1.1252(9) 0.4925(2) -0.0057(8) 0.035(2) Uani 1 1 d . . .
H24B H 1.1327 0.5097 -0.0316 0.042 Uiso 1 1 calc R . .
C25B C 1.1495(8) 0.4852(2) 0.0878(8) 0.030(2) Uani 1 1 d . . .
C31B C 1.0585(7) 0.4227(2) -0.0004(8) 0.028(2) Uani 1 1 d . . .
H31C H 1.0961 0.4113 0.0495 0.034 Uiso 1 1 calc R . .
H31D H 1.0712 0.4160 -0.0594 0.034 Uiso 1 1 calc R . .
C32B C 0.9486(7) 0.4201(2) -0.0020(7) 0.0253(19) Uani 1 1 d . . .
C33B C 0.9074(7) 0.43297(19) 0.0643(7) 0.0233(18) Uani 1 1 d . . .
H33B H 0.9480 0.4432 0.1115 0.028 Uiso 1 1 calc R . .
C34B C 0.8081(8) 0.4309(2) 0.0613(7) 0.029(2) Uani 1 1 d . . .
H34B H 0.7810 0.4398 0.1065 0.034 Uiso 1 1 calc R . .
C35B C 0.7472(7) 0.4160(2) -0.0067(7) 0.0257(19) Uani 1 1 d . . .
C36B C 0.7883(7) 0.40295(19) -0.0720(7) 0.0249(19) Uani 1 1 d . . .
H36B H 0.7476 0.3925 -0.1184 0.030 Uiso 1 1 calc R . .
C37B C 0.8879(8) 0.40505(19) -0.0703(7) 0.028(2) Uani 1 1 d . . .
H37B H 0.9148 0.3962 -0.1157 0.033 Uiso 1 1 calc R . .
C38B C 0.6373(7) 0.4151(2) -0.0164(6) 0.0258(19) Uani 1 1 d . . .
H38C H 0.6069 0.4295 -0.0586 0.031 Uiso 1 1 calc R . .
H38D H 0.6124 0.3977 -0.0445 0.031 Uiso 1 1 calc R . .
N41B N 0.6224(6) 0.39819(17) 0.1326(6) 0.0254(17) Uani 1 1 d . . .
N42B N 0.6068(6) 0.41808(17) 0.0708(6) 0.0272(17) Uani 1 1 d . . .
C43B C 0.5597(8) 0.4387(2) 0.1007(8) 0.035(2) Uani 1 1 d . . .
H43B H 0.5411 0.4551 0.0686 0.042 Uiso 1 1 calc R . .
C44B C 0.5431(9) 0.4321(2) 0.1852(8) 0.038(3) Uani 1 1 d . . .
H44B H 0.5108 0.4426 0.2231 0.045 Uiso 1 1 calc R . .
C45B C 0.5843(7) 0.4066(2) 0.2034(7) 0.028(2) Uani 1 1 d . . .
N51B N 0.6517(6) 0.36752(17) 0.2852(5) 0.0251(16) Uani 1 1 d . . .
C52B C 0.5914(7) 0.3884(2) 0.2825(7) 0.027(2) Uani 1 1 d . . .
C53B C 0.5385(8) 0.3923(3) 0.3508(8) 0.037(3) Uani 1 1 d . . .
H53B H 0.4961 0.4073 0.3486 0.045 Uiso 1 1 calc R . .
C54B C 0.5485(8) 0.3740(3) 0.4213(8) 0.038(3) Uani 1 1 d . . .
H54B H 0.5142 0.3765 0.4692 0.046 Uiso 1 1 calc R . .
C55B C 0.6099(8) 0.3517(3) 0.4221(7) 0.034(2) Uani 1 1 d . . .
H55B H 0.6157 0.3384 0.4688 0.040 Uiso 1 1 calc R . .
C56B C 0.6623(7) 0.3495(2) 0.3521(7) 0.027(2) Uani 1 1 d . . .
N61B N 0.7731(7) 0.32551(17) 0.2771(6) 0.0295(18) Uani 1 1 d . . .
N62B N 0.8271(7) 0.30293(16) 0.2904(6) 0.0313(19) Uani 1 1 d . . .
C63B C 0.8182(9) 0.2904(2) 0.3691(7) 0.036(3) Uani 1 1 d . . .
H63B H 0.8499 0.2742 0.3930 0.044 Uiso 1 1 calc R . .
C64B C 0.7552(9) 0.3052(2) 0.4073(7) 0.034(2) Uani 1 1 d . . .
H64B H 0.7336 0.3015 0.4623 0.041 Uiso 1 1 calc R . .
C65B C 0.7289(8) 0.3272(2) 0.3481(7) 0.031(2) Uani 1 1 d . . .
C71B C 0.8945(9) 0.2963(2) 0.2308(8) 0.036(3) Uani 1 1 d . . .
H71C H 0.8677 0.3037 0.1687 0.044 Uiso 1 1 calc R . .
H71D H 0.8977 0.2766 0.2251 0.044 Uiso 1 1 calc R . .
C72B C 0.9964(9) 0.30690(19) 0.2643(7) 0.031(2) Uani 1 1 d . . .
C73B C 1.0714(10) 0.2975(2) 0.2242(8) 0.038(3) Uani 1 1 d . . .
H73B H 1.0571 0.2841 0.1778 0.046 Uiso 1 1 calc R . .
C74B C 1.1651(10) 0.3070(2) 0.2500(9) 0.045(3) Uani 1 1 d . . .
H74B H 1.2147 0.3002 0.2213 0.054 Uiso 1 1 calc R . .
C75B C 1.1890(10) 0.3268(2) 0.3187(8) 0.040(3) Uani 1 1 d . . .
C76B C 1.1160(10) 0.3362(2) 0.3611(8) 0.040(3) Uani 1 1 d . . .
H76B H 1.1312 0.3494 0.4081 0.048 Uiso 1 1 calc R . .
C77B C 1.0198(9) 0.3263(2) 0.3346(7) 0.034(2) Uani 1 1 d . . .
H77B H 0.9703 0.3326 0.3643 0.041 Uiso 1 1 calc R . .
C78B C 1.2933(10) 0.3384(3) 0.3463(10) 0.049(3) Uani 1 1 d . . .
H78C H 1.3096 0.3416 0.4135 0.059 Uiso 1 1 calc R . .
H78D H 1.3407 0.3252 0.3319 0.059 Uiso 1 1 calc R . .
N81B N 1.3144(7) 0.3637(2) 0.2109(7) 0.039(2) Uani 1 1 d . . .
N82B N 1.3028(8) 0.3636(2) 0.2985(7) 0.040(2) Uani 1 1 d . . .
C83B C 1.2872(8) 0.3887(3) 0.3278(8) 0.039(3) Uani 1 1 d . . .
H83B H 1.2757 0.3934 0.3863 0.047 Uiso 1 1 calc R . .
C84B C 1.2912(8) 0.4060(2) 0.2576(8) 0.033(2) Uani 1 1 d . . .
C85B C 1.3090(7) 0.3892(2) 0.1868(8) 0.031(2) Uani 1 1 d . . .
N91B N 1.3134(7) 0.4248(2) 0.0807(7) 0.036(2) Uani 1 1 d . . .
C92B C 1.3181(8) 0.3981(2) 0.0953(8) 0.035(2) Uani 1 1 d . . .
C93B C 1.3281(10) 0.3803(3) 0.0263(9) 0.048(3) Uani 1 1 d . . .
H93B H 1.3283 0.3615 0.0370 0.058 Uiso 1 1 calc R . .
C94B C 1.3377(13) 0.3901(4) -0.0586(9) 0.065(5) Uani 1 1 d . . .
H94B H 1.3454 0.3783 -0.1066 0.078 Uiso 1 1 calc R . .
C95B C 1.3356(10) 0.4180(3) -0.0709(9) 0.053(4) Uani 1 1 d . . .
H95B H 1.3442 0.4256 -0.1272 0.063 Uiso 1 1 calc R . .
C96B C 1.3209(8) 0.4343(3) -0.0010(9) 0.042(3) Uani 1 1 d . . .
H96B H 1.3160 0.4531 -0.0113 0.051 Uiso 1 1 calc R . .
Cl1 Cl 0.5786(2) 0.16049(8) 0.3017(2) 0.0519(8) Uani 1 1 d . . .
O11 O 0.5206(9) 0.1834(2) 0.3253(7) 0.061(3) Uani 1 1 d . . .
O12 O 0.5774(10) 0.1622(2) 0.2059(7) 0.069(3) Uani 1 1 d . . .
O13 O 0.5276(10) 0.1354(3) 0.3171(9) 0.077(3) Uani 1 1 d . . .
O14 O 0.6721(10) 0.1595(3) 0.3590(9) 0.079(4) Uani 1 1 d . . .
Cl2 Cl 0.9199(3) 0.22130(7) 0.3039(2) 0.0477(7) Uani 1 1 d . . .
O21 O 0.8223(11) 0.2325(3) 0.2745(11) 0.103(5) Uani 1 1 d . . .
O22 O 0.9742(16) 0.2347(2) 0.2504(10) 0.120(7) Uani 1 1 d . . .
O23 O 0.9545(8) 0.2268(2) 0.3956(7) 0.055(2) Uani 1 1 d . . .
O24 O 0.9200(7) 0.19328(17) 0.2845(6) 0.046(2) Uani 1 1 d . . .
Cl3 Cl 0.0255(3) 0.09926(11) 0.2364(3) 0.0758(12) Uani 1 1 d . . .
O31 O 0.1067(10) 0.0852(4) 0.2490(10) 0.119(7) Uani 1 1 d . . .
O32 O -0.0491(12) 0.0885(4) 0.2673(14) 0.144(9) Uani 1 1 d . . .
O33 O -0.0023(15) 0.1084(4) 0.1385(11) 0.133(7) Uani 1 1 d . . .
O34 O 0.0508(19) 0.1231(4) 0.2934(13) 0.164(11) Uani 1 1 d . . .
Cl4 Cl 0.5536(4) 0.47165(12) 0.4213(4) 0.0448(13) Uani 0.50 1 d PD . .
O41 O 0.4743(14) 0.4627(4) 0.3651(14) 0.080 Uiso 0.50 1 d PD . .
O42 O 0.5653(15) 0.4547(4) 0.4951(13) 0.080 Uiso 0.50 1 d PD . .
O43 O 0.6331(13) 0.4702(4) 0.3922(14) 0.080 Uiso 0.50 1 d PD . .
O44 O 0.5379(15) 0.4954(4) 0.4532(14) 0.080 Uiso 0.50 1 d PD . .
C1A C 0.7973(13) 0.1347(4) 0.1974(11) 0.069(5) Uani 1 1 d . . .
H111 H 0.8537 0.1434 0.2374 0.103 Uiso 1 1 calc R . .
H112 H 0.7936 0.1159 0.2160 0.103 Uiso 1 1 calc R . .
H113 H 0.7369 0.1440 0.2027 0.103 Uiso 1 1 calc R . .
N2A N 0.8083(13) 0.1358(3) 0.1039(11) 0.068(4) Uani 1 1 d . . .
O3A O 0.8565(16) 0.1502(4) 0.0734(12) 0.130(8) Uani 1 1 d . . .
O4A O 0.7551(13) 0.1187(4) 0.0523(11) 0.116(6) Uani 1 1 d . . .
C1B C 0.5437(13) 0.0931(4) 0.1495(10) 0.064(4) Uani 1 1 d . . .
H121 H 0.4777 0.0888 0.1140 0.095 Uiso 1 1 calc R . .
H122 H 0.5922 0.0888 0.1128 0.095 Uiso 1 1 calc R . .
H123 H 0.5475 0.1122 0.1652 0.095 Uiso 1 1 calc R . .
N2B N 0.5637(10) 0.0774(3) 0.2320(9) 0.061(3) Uani 1 1 d . . .
O3B O 0.6473(11) 0.0758(4) 0.2738(11) 0.109(6) Uani 1 1 d . . .
O4B O 0.4960(13) 0.0682(3) 0.2585(10) 0.098(5) Uani 1 1 d . . .
Cl5 Cl 0.5678(5) 0.49147(12) -0.0956(5) 0.0531(17) Uani 0.50 1 d PD . .
O51 O 0.5871(15) 0.5147(4) -0.1349(14) 0.080 Uiso 0.50 1 d PD . .
O52 O 0.6490(13) 0.4803(4) -0.0443(14) 0.080 Uiso 0.50 1 d PD . .
O53 O 0.5271(15) 0.4732(4) -0.1641(13) 0.080 Uiso 0.50 1 d PD . .
O54 O 0.4971(14) 0.4955(4) -0.0454(14) 0.080 Uiso 0.50 1 d PD . .
C200 C 1.3206(17) 0.4468(5) 0.5512(14) 0.100 Uiso 1 1 d DU . .
H20A H 1.3375 0.4652 0.5729 0.150 Uiso 1 1 calc R . .
H20B H 1.3614 0.4416 0.5082 0.150 Uiso 1 1 calc R . .
H20C H 1.3324 0.4345 0.6037 0.150 Uiso 1 1 calc R . .
N200 N 1.2330(8) 0.4459(2) 0.5119(7) 0.040(2) Uiso 1 1 d DU . .
O201 O 1.2110(11) 0.4470(3) 0.4304(9) 0.100 Uiso 1 1 d DU . .
O200 O 1.1706(10) 0.4496(3) 0.5511(11) 0.100 Uiso 1 1 d DU . .

loop_
_atom_site_aniso_label
_atom_site_aniso_U_11
_atom_site_aniso_U_22
_atom_site_aniso_U_33
_atom_site_aniso_U_23
_atom_site_aniso_U_13
_atom_site_aniso_U_12
Hg1 0.02949(18) 0.02302(17) 0.01836(17) 0.00019(13) 0.00765(13) 0.00225(13)
Hg2 0.0431(2) 0.0352(2) 0.02262(19) 0.00029(16) 0.00381(16) -0.01572(17)
Hg3 0.0297(2) 0.0338(2) 0.0409(2) 0.00157(17) 0.01022(17) 0.00557(16)
N11A 0.046(6) 0.044(6) 0.023(4) 0.007(4) 0.000(4) -0.015(4)
C12A 0.048(6) 0.022(5) 0.021(5) 0.006(4) 0.000(4) -0.011(4)
C13A 0.048(7) 0.028(6) 0.035(6) 0.013(5) 0.000(5) -0.007(5)
C14A 0.040(6) 0.041(7) 0.045(7) 0.019(6) -0.002(5) -0.009(5)
C15A 0.054(7) 0.031(6) 0.046(7) 0.014(5) 0.017(6) 0.004(5)
C16A 0.051(7) 0.044(7) 0.029(6) 0.004(5) 0.009(5) -0.014(5)
N21A 0.048(6) 0.048(6) 0.019(4) 0.004(4) -0.002(4) -0.018(5)
N22A 0.044(6) 0.052(6) 0.019(4) 0.001(4) 0.007(4) -0.011(5)
C23A 0.067(8) 0.032(6) 0.029(6) -0.004(5) 0.013(5) -0.013(6)
C24A 0.054(7) 0.031(6) 0.029(6) 0.003(5) 0.001(5) -0.015(5)
C25A 0.043(6) 0.030(5) 0.026(5) 0.011(4) -0.002(4) -0.013(4)
C31A 0.041(7) 0.096(12) 0.019(5) 0.007(6) -0.001(5) -0.010(7)
C32A 0.041(6) 0.052(7) 0.021(5) 0.005(5) 0.005(4) -0.008(5)
C33A 0.077(9) 0.021(5) 0.029(6) -0.001(4) 0.016(6) -0.002(5)
C34A 0.061(8) 0.030(6) 0.025(5) -0.003(4) 0.018(5) 0.004(5)
C35A 0.029(5) 0.033(5) 0.024(5) -0.003(4) 0.004(4) -0.004(4)
C36A 0.035(6) 0.055(7) 0.025(5) -0.007(5) 0.005(4) 0.012(5)
C37A 0.034(6) 0.084(10) 0.030(6) -0.004(6) 0.015(5) 0.002(6)
C38A 0.049(6) 0.024(5) 0.022(5) 0.000(4) 0.002(4) 0.007(4)
N41A 0.040(5) 0.019(4) 0.021(4) -0.001(3) 0.010(3) -0.001(3)
N42A 0.048(5) 0.025(4) 0.019(4) -0.002(3) 0.007(4) -0.004(4)
C43A 0.055(7) 0.026(5) 0.019(5) -0.008(4) 0.009(4) -0.006(5)
C44A 0.073(9) 0.031(6) 0.026(6) -0.004(5) 0.023(6) -0.003(6)
C45A 0.048(6) 0.018(4) 0.018(4) 0.006(4) 0.012(4) 0.004(4)
N51A 0.031(4) 0.022(4) 0.022(4) 0.005(3) 0.010(3) 0.003(3)
C52A 0.044(6) 0.022(5) 0.025(5) 0.009(4) 0.016(4) 0.003(4)
C53A 0.052(7) 0.022(5) 0.037(6) 0.005(4) 0.024(5) 0.014(4)
C54A 0.044(6) 0.031(6) 0.046(7) 0.014(5) 0.030(5) 0.014(5)
C55A 0.036(6) 0.031(6) 0.035(6) 0.013(4) 0.011(4) 0.005(4)
C56A 0.031(5) 0.022(5) 0.027(5) 0.014(4) 0.006(4) 0.006(4)
N61A 0.024(4) 0.023(4) 0.025(4) 0.003(3) 0.002(3) 0.002(3)
N62A 0.032(4) 0.023(4) 0.028(4) 0.001(3) 0.007(3) 0.002(3)
C63A 0.027(5) 0.034(6) 0.042(6) 0.001(5) 0.009(4) -0.003(4)
C64A 0.027(5) 0.036(6) 0.035(6) 0.006(5) 0.003(4) -0.004(4)
C65A 0.025(5) 0.032(5) 0.025(5) 0.009(4) 0.001(4) 0.002(4)
C71A 0.033(5) 0.022(5) 0.027(5) -0.007(4) 0.004(4) 0.001(4)
C72A 0.028(5) 0.028(5) 0.028(5) -0.002(4) 0.006(4) -0.003(4)
C73A 0.024(5) 0.032(5) 0.028(5) -0.003(4) 0.007(4) 0.003(4)
C74A 0.034(5) 0.028(5) 0.025(5) 0.000(4) 0.001(4) -0.001(4)
C75A 0.030(5) 0.040(6) 0.023(5) -0.007(4) 0.002(4) -0.015(4)
C76A 0.039(6) 0.038(6) 0.035(6) -0.011(5) 0.020(5) -0.007(5)
C77A 0.027(5) 0.031(5) 0.043(6) -0.006(5) 0.012(4) 0.002(4)
C78A 0.041(6) 0.036(6) 0.029(5) -0.006(5) 0.007(4) -0.016(5)
N81A 0.041(5) 0.036(5) 0.016(4) 0.003(3) 0.002(3) -0.005(4)
N82A 0.039(5) 0.032(5) 0.021(4) -0.003(4) 0.004(3) -0.010(4)
C83A 0.042(6) 0.037(6) 0.020(5) -0.003(4) 0.009(4) -0.012(5)
C84A 0.044(6) 0.041(6) 0.015(4) 0.001(4) 0.006(4) -0.014(5)
C85A 0.049(6) 0.036(6) 0.009(4) 0.004(4) 0.001(4) -0.008(5)
N91A 0.087(8) 0.033(5) 0.020(4) 0.004(4) 0.008(5) -0.025(5)
C92A 0.078(9) 0.031(6) 0.011(4) 0.006(4) 0.008(5) -0.017(6)
C93A 0.074(9) 0.040(7) 0.027(6) 0.004(5) 0.014(6) 0.005(6)
C94A 0.122(15) 0.038(8) 0.040(8) 0.010(6) 0.018(9) 0.011(9)
C95A 0.127(15) 0.026(6) 0.030(7) -0.006(5) 0.019(8) -0.007(8)
C96A 0.121(14) 0.031(7) 0.023(6) 0.004(5) 0.014(7) -0.027(8)
N11B 0.033(5) 0.036(5) 0.033(5) 0.002(4) 0.008(4) 0.008(4)
C12B 0.026(5) 0.031(5) 0.035(6) 0.000(4) 0.008(4) 0.001(4)
C13B 0.035(6) 0.034(6) 0.037(6) -0.001(5) 0.008(5) 0.000(4)
C14B 0.048(7) 0.034(6) 0.052(8) -0.006(6) -0.001(6) 0.005(5)
C15B 0.062(9) 0.046(8) 0.046(8) -0.023(6) 0.009(6) -0.005(6)
C16B 0.040(6) 0.039(6) 0.043(7) 0.002(5) 0.003(5) 0.007(5)
N21B 0.027(4) 0.029(4) 0.033(5) -0.001(4) 0.004(3) -0.001(3)
N22B 0.027(4) 0.026(4) 0.034(5) 0.004(4) 0.010(3) -0.001(3)
C23B 0.022(5) 0.039(6) 0.032(5) 0.004(4) 0.003(4) 0.003(4)
C24B 0.044(6) 0.026(5) 0.038(6) 0.003(4) 0.016(5) -0.008(4)
C25B 0.026(5) 0.030(5) 0.036(6) 0.000(4) 0.011(4) 0.005(4)
C31B 0.027(5) 0.021(5) 0.037(6) 0.003(4) 0.008(4) 0.002(4)
C32B 0.025(5) 0.024(5) 0.028(5) 0.008(4) 0.009(4) 0.004(4)
C33B 0.023(4) 0.023(5) 0.024(5) -0.002(4) 0.005(3) -0.004(3)
C34B 0.038(6) 0.022(5) 0.027(5) 0.003(4) 0.009(4) 0.008(4)
C35B 0.026(5) 0.025(5) 0.024(5) 0.007(4) 0.001(4) 0.006(4)
C36B 0.033(5) 0.018(4) 0.023(5) -0.001(4) 0.005(4) -0.001(4)
C37B 0.050(6) 0.014(4) 0.022(5) 0.002(4) 0.014(4) 0.002(4)
C38B 0.030(5) 0.028(5) 0.020(4) 0.002(4) 0.006(4) -0.001(4)
N41B 0.023(4) 0.028(4) 0.024(4) -0.001(3) 0.001(3) 0.001(3)
N42B 0.025(4) 0.028(4) 0.027(4) 0.003(3) 0.003(3) 0.004(3)
C43B 0.029(5) 0.038(6) 0.038(6) 0.006(5) 0.006(4) 0.016(4)
C44B 0.039(6) 0.041(6) 0.035(6) 0.003(5) 0.012(5) 0.015(5)
C45B 0.026(5) 0.033(5) 0.023(5) -0.001(4) 0.003(4) 0.001(4)
N51B 0.027(4) 0.029(4) 0.019(4) -0.002(3) 0.003(3) -0.004(3)
C52B 0.023(5) 0.035(5) 0.021(5) -0.004(4) 0.002(4) 0.000(4)
C53B 0.025(5) 0.055(7) 0.032(6) -0.005(5) 0.008(4) 0.001(5)
C54B 0.032(6) 0.060(8) 0.025(5) -0.009(5) 0.012(4) -0.008(5)
C55B 0.032(5) 0.052(7) 0.018(5) -0.003(4) 0.008(4) -0.012(5)
C56B 0.029(5) 0.028(5) 0.022(5) -0.006(4) 0.003(4) -0.003(4)
N61B 0.044(5) 0.023(4) 0.023(4) 0.001(3) 0.011(4) -0.003(4)
N62B 0.056(6) 0.015(4) 0.024(4) 0.007(3) 0.013(4) 0.002(4)
C63B 0.056(7) 0.029(5) 0.021(5) 0.006(4) 0.002(5) -0.007(5)
C64B 0.049(7) 0.035(6) 0.019(5) 0.008(4) 0.008(4) -0.005(5)
C65B 0.038(6) 0.030(5) 0.022(5) 0.002(4) 0.002(4) -0.008(4)
C71B 0.058(7) 0.022(5) 0.032(6) 0.009(4) 0.016(5) 0.010(5)
C72B 0.061(7) 0.017(4) 0.020(5) 0.009(4) 0.018(5) 0.008(4)
C73B 0.069(8) 0.026(5) 0.028(5) 0.005(4) 0.026(5) 0.015(5)
C74B 0.065(8) 0.039(6) 0.040(7) 0.021(5) 0.031(6) 0.032(6)
C75B 0.057(7) 0.029(6) 0.037(6) 0.015(5) 0.020(5) 0.015(5)
C76B 0.066(8) 0.025(5) 0.035(6) 0.012(5) 0.021(6) 0.016(5)
C77B 0.053(7) 0.025(5) 0.027(5) 0.002(4) 0.015(5) 0.010(5)
C78B 0.047(7) 0.047(8) 0.055(8) 0.018(6) 0.015(6) 0.020(6)
N81B 0.032(5) 0.040(5) 0.045(6) 0.008(4) 0.010(4) 0.014(4)
N82B 0.041(5) 0.037(5) 0.045(6) 0.016(4) 0.013(4) 0.017(4)
C83B 0.026(5) 0.051(7) 0.038(6) 0.009(5) 0.005(4) 0.007(5)
C84B 0.023(5) 0.037(6) 0.037(6) 0.010(5) 0.001(4) 0.004(4)
C85B 0.020(5) 0.038(6) 0.036(6) 0.006(5) 0.005(4) 0.007(4)
N91B 0.031(5) 0.040(5) 0.042(5) 0.003(4) 0.018(4) -0.001(4)
C92B 0.027(5) 0.042(6) 0.035(6) 0.010(5) 0.007(4) 0.011(4)
C93B 0.055(8) 0.045(7) 0.041(7) 0.002(6) 0.000(6) 0.017(6)
C94B 0.085(12) 0.080(11) 0.025(6) -0.003(7) 0.002(7) 0.029(9)
C95B 0.039(7) 0.086(11) 0.034(7) 0.015(7) 0.009(5) 0.017(7)
C96B 0.029(6) 0.051(7) 0.050(7) 0.008(6) 0.015(5) 0.001(5)
Cl1 0.0446(17) 0.074(2) 0.0388(16) -0.0074(15) 0.0127(13) 0.0031(15)
O11 0.082(8) 0.055(6) 0.045(6) 0.005(5) 0.010(5) 0.010(5)
O12 0.099(9) 0.075(8) 0.040(6) -0.002(5) 0.030(6) -0.015(7)
O13 0.086(9) 0.070(8) 0.083(9) 0.009(6) 0.039(7) -0.011(6)
O14 0.079(8) 0.072(8) 0.076(8) -0.017(6) -0.004(6) 0.012(6)
Cl2 0.063(2) 0.0399(16) 0.0378(16) -0.0008(13) 0.0054(14) 0.0006(14)
O21 0.100(11) 0.075(9) 0.105(11) -0.022(8) -0.041(9) 0.029(8)
O22 0.27(2) 0.036(6) 0.087(9) -0.001(6) 0.122(13) -0.005(9)
O23 0.061(6) 0.055(6) 0.043(5) -0.011(4) 0.000(4) -0.004(5)
O24 0.058(6) 0.032(4) 0.043(5) -0.001(4) 0.000(4) 0.002(4)
Cl3 0.057(2) 0.105(4) 0.064(3) 0.017(2) 0.0106(19) 0.005(2)
O31 0.054(8) 0.22(2) 0.078(10) 0.002(11) 0.013(7) 0.036(10)
O32 0.088(11) 0.19(2) 0.174(18) 0.114(16) 0.082(12) 0.035(12)
O33 0.157(17) 0.158(17) 0.078(10) 0.035(11) 0.014(11) -0.053(14)
O34 0.24(3) 0.104(14) 0.097(13) 0.028(11) -0.069(15) -0.057(15)
Cl4 0.039(3) 0.045(3) 0.049(3) 0.001(3) 0.006(2) 0.012(2)
C1A 0.059(10) 0.103(14) 0.051(9) 0.007(9) 0.026(7) 0.010(9)
N2A 0.095(11) 0.052(8) 0.067(9) -0.014(7) 0.037(8) -0.014(7)
O3A 0.184(19) 0.119(14) 0.112(13) -0.052(11) 0.086(13) -0.075(14)
O4A 0.116(13) 0.157(17) 0.078(10) -0.005(11) 0.024(9) -0.017(12)
C1B 0.078(11) 0.072(11) 0.036(7) 0.007(7) 0.002(7) 0.003(8)
N2B 0.056(8) 0.067(9) 0.054(8) 0.003(6) 0.000(6) 0.003(6)
O3B 0.081(10) 0.130(14) 0.091(10) 0.002(9) -0.039(8) 0.018(9)
O4B 0.124(13) 0.097(11) 0.076(9) 0.020(8) 0.031(9) -0.036(9)
Cl5 0.059(4) 0.027(3) 0.075(5) 0.016(3) 0.017(3) 0.015(3)

loop_
_atom_type_symbol
_atom_type_description
_atom_type_scat_dispersion_real
_atom_type_scat_dispersion_imag
_atom_type_scat_source
C C 0.0033 0.0016 'International Tables Vol C Tables 4.2.6.8 and 6.1.1.4'
H H 0.0000 0.0000 'International Tables Vol C Tables 4.2.6.8 and 6.1.1.4'
N N 0.0061 0.0033 'International Tables Vol C Tables 4.2.6.8 and 6.1.1.4'
O O 0.0106 0.0060 'International Tables Vol C Tables 4.2.6.8 and 6.1.1.4'
Cl Cl 0.1484 0.1585 'International Tables Vol C Tables 4.2.6.8 and 6.1.1.4'
Hg Hg -2.3894 9.2266 'International Tables Vol C Tables 4.2.6.8 and 6.1.1.4'

loop_
_geom_angle_atom_site_label_1
_geom_angle_atom_site_label_2
_geom_angle_atom_site_label_3
_geom_angle
_geom_angle_site_symmetry_1
_geom_angle_site_symmetry_3
_geom_angle_publ_flag
N51A Hg1 N51B 155.1(3) . . ?
N51A Hg1 N41B 126.1(3) . . ?
N51B Hg1 N41B 70.7(3) . . ?
N51A Hg1 N41A 70.5(3) . . ?
N51B Hg1 N41A 129.4(3) . . ?
N41B Hg1 N41A 98.4(3) . . ?
N51A Hg1 N61B 97.1(3) . . ?
N51B Hg1 N61B 68.6(3) . . ?
N41B Hg1 N61B 136.8(3) . . ?
N41A Hg1 N61B 96.3(3) . . ?
N51A Hg1 N61A 69.2(3) . . ?
N51B Hg1 N61A 91.5(3) . . ?
N41B Hg1 N61A 98.8(3) . . ?
N41A Hg1 N61A 139.0(3) . . ?
N61B Hg1 N61A 96.1(3) . . ?
C84A Hg2 N11A 171.6(5) . . ?
C84A Hg2 N21A 116.5(4) . . ?
N11A Hg2 N21A 70.2(4) . . ?
C84B Hg3 N11B 174.0(4) . . ?
C84B Hg3 N21B 113.7(4) . . ?
N11B Hg3 N21B 70.7(3) . . ?
C16A N11A C12A 119.8(11) . . ?
C16A N11A Hg2 117.2(8) . . ?
C12A N11A Hg2 123.0(9) . . ?
N11A C12A C13A 120.2(11) . . ?
N11A C12A C25A 118.0(10) . . ?
C13A C12A C25A 121.8(10) . . ?
C14A C13A C12A 119.4(11) . . ?
C13A C14A C15A 119.3(12) . . ?
C16A C15A C14A 118.8(12) . . ?
N11A C16A C15A 122.4(12) . . ?
C25A N21A N22A 105.2(10) . . ?
C25A N21A Hg2 103.2(7) . . ?
N22A N21A Hg2 142.3(8) . . ?
N21A N22A C23A 111.1(10) . . ?
N21A N22A C31A 122.0(10) . . ?
C23A N22A C31A 126.8(11) . . ?
C24A C23A N22A 107.3(11) . . ?
C23A C24A C25A 105.0(11) . . ?
N21A C25A C24A 111.3(11) . . ?
N21A C25A C12A 121.0(10) . . ?
C24A C25A C12A 127.6(10) . . ?
N22A C31A C32A 111.8(10) . . ?
C33A C32A C37A 118.7(11) . . ?
C33A C32A C31A 119.6(12) . . ?
C37A C32A C31A 121.7(12) . . ?
C32A C33A C34A 120.9(12) . . ?
C35A C34A C33A 120.8(11) . . ?
C34A C35A C36A 118.5(10) . . ?
C34A C35A C38A 120.8(9) . . ?
C36A C35A C38A 120.7(10) . . ?
C35A C36A C37A 120.0(11) . . ?
C32A C37A C36A 121.2(11) . . ?
N42A C38A C35A 112.8(9) . . ?
C45A N41A N42A 106.6(8) . . ?
C45A N41A Hg1 115.6(7) . . ?
N42A N41A Hg1 137.6(7) . . ?
N41A N42A C43A 110.6(9) . . ?
N41A N42A C38A 118.7(8) . . ?
C43A N42A C38A 130.3(9) . . ?
C44A C43A N42A 107.0(10) . . ?
C43A C44A C45A 105.8(10) . . ?
N41A C45A C44A 109.9(10) . . ?
N41A C45A C52A 119.2(9) . . ?
C44A C45A C52A 130.8(10) . . ?
C52A N51A C56A 118.9(9) . . ?
C52A N51A Hg1 119.4(7) . . ?
C56A N51A Hg1 121.3(6) . . ?
N51A C52A C53A 122.5(11) . . ?
N51A C52A C45A 114.7(9) . . ?
C53A C52A C45A 122.8(10) . . ?
C54A C53A C52A 118.2(10) . . ?
C55A C54A C53A 120.1(10) . . ?
C54A C55A C56A 118.7(11) . . ?
N51A C56A C55A 121.5(10) . . ?
N51A C56A C65A 116.4(9) . . ?
C55A C56A C65A 122.1(10) . . ?
C65A N61A N62A 104.3(8) . . ?
C65A N61A Hg1 112.6(7) . . ?
N62A N61A Hg1 143.1(6) . . ?
C63A N62A N61A 111.6(9) . . ?
C63A N62A C71A 127.8(9) . . ?
N61A N62A C71A 120.3(8) . . ?
N62A C63A C64A 108.0(10) . . ?
C63A C64A C65A 104.9(10) . . ?
N61A C65A C64A 111.2(10) . . ?
N61A C65A C56A 119.5(9) . . ?
C64A C65A C56A 129.3(10) . . ?
N62A C71A C72A 112.7(8) . . ?
C73A C72A C77A 120.0(10) . . ?
C73A C72A C71A 122.8(9) . . ?
C77A C72A C71A 117.1(9) . . ?
C72A C73A C74A 119.6(9) . . ?
C75A C74A C73A 121.0(10) . . ?
C76A C75A C74A 118.5(10) . . ?
C76A C75A C78A 121.0(10) . . ?
C74A C75A C78A 120.5(11) . . ?
C75A C76A C77A 121.6(10) . . ?
C76A C77A C72A 119.2(10) . . ?
N82A C78A C75A 112.0(9) . . ?
C85A N81A N82A 103.6(9) . . ?
C83A N82A N81A 113.4(9) . . ?
C83A N82A C78A 126.6(10) . . ?
N81A N82A C78A 119.3(9) . . ?
N82A C83A C84A 106.5(10) . . ?
C83A C84A C85A 104.5(10) . . ?
C83A C84A Hg2 129.5(10) . . ?
C85A C84A Hg2 126.0(8) . . ?
N81A C85A C84A 112.1(10) . . ?
N81A C85A C92A 120.2(11) . . ?
C84A C85A C92A 127.7(11) . . ?
C92A N91A C96A 117.5(14) . . ?
N91A C92A C93A 123.9(12) . . ?
N91A C92A C85A 115.0(12) . . ?
C93A C92A C85A 121.0(11) . . ?
C94A C93A C92A 118.0(15) . . ?
C95A C94A C93A 118.7(17) . . ?
C94A C95A C96A 120.3(13) . . ?
N91A C96A C95A 121.6(15) . . ?
C12B N11B C16B 119.9(10) . . ?
C12B N11B Hg3 121.0(8) . . ?
C16B N11B Hg3 119.1(8) . . ?
N11B C12B C13B 119.6(10) . . ?
N11B C12B C25B 118.9(10) . . ?
C13B C12B C25B 121.5(10) . . ?
C14B C13B C12B 120.3(11) . . ?
C13B C14B C15B 118.8(12) . . ?
C16B C15B C14B 119.2(12) . . ?
N11B C16B C15B 122.2(12) . . ?
C25B N21B N22B 105.2(9) . . ?
C25B N21B Hg3 101.8(7) . . ?
N22B N21B Hg3 138.8(7) . . ?
N21B N22B C23B 111.9(9) . . ?
N21B N22B C31B 120.3(8) . . ?
C23B N22B C31B 127.7(9) . . ?
N22B C23B C24B 106.9(10) . . ?
C23B C24B C25B 105.0(10) . . ?
N21B C25B C24B 110.9(10) . . ?
N21B C25B C12B 119.6(10) . . ?
C24B C25B C12B 129.4(10) . . ?
N22B C31B C32B 111.9(8) . . ?
C37B C32B C33B 118.9(9) . . ?
C37B C32B C31B 120.2(9) . . ?
C33B C32B C31B 120.9(9) . . ?
C34B C33B C32B 120.3(9) . . ?
C33B C34B C35B 121.1(9) . . ?
C34B C35B C36B 118.7(9) . . ?
C34B C35B C38B 122.5(9) . . ?
C36B C35B C38B 118.7(9) . . ?
C37B C36B C35B 120.8(9) . . ?
C36B C37B C32B 120.2(9) . . ?
N42B C38B C35B 113.3(8) . . ?
N42B N41B C45B 105.9(8) . . ?
N42B N41B Hg1 134.3(6) . . ?
C45B N41B Hg1 113.5(6) . . ?
N41B N42B C43B 110.9(9) . . ?
N41B N42B C38B 120.0(8) . . ?
C43B N42B C38B 129.0(9) . . ?
N42B C43B C44B 108.1(10) . . ?
C43B C44B C45B 104.7(10) . . ?
N41B C45B C44B 110.3(9) . . ?
N41B C45B C52B 117.7(9) . . ?
C44B C45B C52B 132.0(10) . . ?
C56B N51B C52B 121.3(9) . . ?
C56B N51B Hg1 121.1(7) . . ?
C52B N51B Hg1 117.5(7) . . ?
N51B C52B C53B 121.0(10) . . ?
N51B C52B C45B 116.0(9) . . ?
C53B C52B C45B 123.0(10) . . ?
C54B C53B C52B 119.1(11) . . ?
C53B C54B C55B 119.5(10) . . ?
C56B C55B C54B 118.0(10) . . ?
N51B C56B C55B 121.1(10) . . ?
N51B C56B C65B 117.0(9) . . ?
C55B C56B C65B 122.0(10) . . ?
C65B N61B N62B 106.0(8) . . ?
C65B N61B Hg1 113.5(7) . . ?
N62B N61B Hg1 140.2(6) . . ?
N61B N62B C63B 111.1(9) . . ?
N61B N62B C71B 120.8(8) . . ?
C63B N62B C71B 127.6(10) . . ?
N62B C63B C64B 107.3(10) . . ?
C63B C64B C65B 105.3(9) . . ?
N61B C65B C64B 110.3(10) . . ?
N61B C65B C56B 119.2(9) . . ?
C64B C65B C56B 130.5(10) . . ?
N62B C71B C72B 114.0(10) . . ?
C73B C72B C77B 118.2(12) . . ?
C73B C72B C71B 119.1(10) . . ?
C77B C72B C71B 122.7(10) . . ?
C74B C73B C72B 121.7(11) . . ?
C73B C74B C75B 120.6(11) . . ?
C76B C75B C74B 119.0(13) . . ?
C76B C75B C78B 119.7(12) . . ?
C74B C75B C78B 121.3(11) . . ?
C75B C76B C77B 120.1(12) . . ?
C76B C77B C72B 120.3(11) . . ?
N82B C78B C75B 111.9(10) . . ?
C85B N81B N82B 104.8(10) . . ?
N81B N82B C83B 111.6(9) . . ?
N81B N82B C78B 121.2(11) . . ?
C83B N82B C78B 126.5(11) . . ?
N82B C83B C84B 107.3(11) . . ?
C83B C84B C85B 104.1(10) . . ?
C83B C84B Hg3 132.3(10) . . ?
C85B C84B Hg3 123.5(8) . . ?
N81B C85B C84B 112.2(10) . . ?
N81B C85B C92B 122.3(11) . . ?
C84B C85B C92B 125.6(10) . . ?
C96B N91B C92B 119.0(11) . . ?
N91B C92B C93B 121.3(11) . . ?
N91B C92B C85B 116.0(10) . . ?
C93B C92B C85B 122.7(11) . . ?
C92B C93B C94B 119.8(13) . . ?
C93B C94B C95B 117.6(13) . . ?
C96B C95B C94B 119.3(13) . . ?
N91B C96B C95B 122.9(13) . . ?
O14 Cl1 O12 114.9(8) . . ?
O14 Cl1 O13 107.0(8) . . ?
O12 Cl1 O13 107.6(7) . . ?
O14 Cl1 O11 111.5(7) . . ?
O12 Cl1 O11 107.7(7) . . ?
O13 Cl1 O11 107.9(7) . . ?
O23 Cl2 O22 111.1(9) . . ?
O23 Cl2 O24 112.3(6) . . ?
O22 Cl2 O24 109.3(7) . . ?
O23 Cl2 O21 109.3(8) . . ?
O22 Cl2 O21 103.6(11) . . ?
O24 Cl2 O21 110.9(7) . . ?
O31 Cl3 O32 116.6(12) . . ?
O31 Cl3 O34 105.1(13) . . ?
O32 Cl3 O34 103.6(15) . . ?
O31 Cl3 O33 109.7(12) . . ?
O32 Cl3 O33 113.6(12) . . ?
O34 Cl3 O33 107.3(11) . . ?
O43 Cl4 O41 116.0(11) . . ?
O43 Cl4 O44 113.6(11) . . ?
O41 Cl4 O44 110.7(10) . . ?
O43 Cl4 O42 106.0(10) . . ?
O41 Cl4 O42 103.9(10) . . ?
O44 Cl4 O42 105.5(10) . . ?
O3A N2A O4A 119.7(17) . . ?
O3A N2A C1A 127.3(17) . . ?
O4A N2A C1A 113.0(15) . . ?
O4B N2B O3B 123.4(17) . . ?
O4B N2B C1B 118.3(15) . . ?
O3B N2B C1B 118.1(16) . . ?
O52 Cl5 O51 112.4(10) . . ?
O52 Cl5 O54 111.5(10) . . ?
O51 Cl5 O54 110.1(10) . . ?
O52 Cl5 O53 107.9(10) . . ?
O51 Cl5 O53 109.2(10) . . ?
O54 Cl5 O53 105.5(10) . . ?
Cl5 O54 O54 132(2) . 3_665 ?
O200 N200 O201 116.7(15) . . ?
O200 N200 C200 121.8(13) . . ?
O201 N200 C200 119.6(13) . . ?

loop_
_geom_bond_atom_site_label_1
_geom_bond_atom_site_label_2
_geom_bond_distance
_geom_bond_site_symmetry_2
_geom_bond_publ_flag
Hg1 N51A 2.294(8) . ?
Hg1 N51B 2.315(8) . ?
Hg1 N41B 2.348(8) . ?
Hg1 N41A 2.363(8) . ?
Hg1 N61B 2.486(8) . ?
Hg1 N61A 2.526(8) . ?
Hg2 C84A 2.024(11) . ?
Hg2 N11A 2.130(10) . ?
Hg2 N21A 2.680(9) . ?
Hg3 C84B 2.040(11) . ?
Hg3 N11B 2.124(10) . ?
Hg3 N21B 2.642(9) . ?
N11A C16A 1.350(17) . ?
N11A C12A 1.359(14) . ?
C12A C13A 1.402(16) . ?
C12A C25A 1.460(17) . ?
C13A C14A 1.386(19) . ?
C14A C15A 1.396(19) . ?
C15A C16A 1.367(18) . ?
N21A C25A 1.312(14) . ?
N21A N22A 1.342(15) . ?
N22A C23A 1.366(15) . ?
N22A C31A 1.484(16) . ?
C23A C24A 1.337(19) . ?
C24A C25A 1.408(16) . ?
C31A C32A 1.532(17) . ?
C32A C33A 1.372(17) . ?
C32A C37A 1.380(19) . ?
C33A C34A 1.388(16) . ?
C34A C35A 1.385(16) . ?
C35A C36A 1.391(15) . ?
C35A C38A 1.526(15) . ?
C36A C37A 1.392(18) . ?
C38A N42A 1.437(15) . ?
N41A C45A 1.321(13) . ?
N41A N42A 1.342(12) . ?
N42A C43A 1.373(13) . ?
C43A C44A 1.349(18) . ?
C44A C45A 1.414(15) . ?
C45A C52A 1.479(16) . ?
N51A C52A 1.341(13) . ?
N51A C56A 1.355(13) . ?
C52A C53A 1.389(15) . ?
C53A C54A 1.383(18) . ?
C54A C55A 1.381(17) . ?
C55A C56A 1.391(15) . ?
C56A C65A 1.479(15) . ?
N61A C65A 1.340(13) . ?
N61A N62A 1.360(12) . ?
N62A C63A 1.340(14) . ?
N62A C71A 1.454(13) . ?
C63A C64A 1.356(16) . ?
C64A C65A 1.400(15) . ?
C71A C72A 1.529(14) . ?
C72A C73A 1.382(14) . ?
C72A C77A 1.391(14) . ?
C73A C74A 1.394(15) . ?
C74A C75A 1.386(15) . ?
C75A C76A 1.376(17) . ?
C75A C78A 1.490(15) . ?
C76A C77A 1.391(16) . ?
C78A N82A 1.480(13) . ?
N81A C85A 1.347(14) . ?
N81A N82A 1.352(13) . ?
N82A C83A 1.351(15) . ?
C83A C84A 1.387(15) . ?
C84A C85A 1.404(17) . ?
C85A C92A 1.502(16) . ?
N91A C92A 1.322(16) . ?
N91A C96A 1.353(17) . ?
C92A C93A 1.40(2) . ?
C93A C94A 1.38(2) . ?
C94A C95A 1.36(3) . ?
C95A C96A 1.40(2) . ?
N11B C12B 1.347(14) . ?
N11B C16B 1.353(16) . ?
C12B C13B 1.405(15) . ?
C12B C25B 1.447(15) . ?
C13B C14B 1.369(17) . ?
C14B C15B 1.39(2) . ?
C15B C16B 1.362(18) . ?
N21B C25B 1.325(14) . ?
N21B N22B 1.340(13) . ?
N22B C23B 1.356(14) . ?
N22B C31B 1.460(13) . ?
C23B C24B 1.358(16) . ?
C24B C25B 1.409(16) . ?
C31B C32B 1.532(13) . ?
C32B C37B 1.394(15) . ?
C32B C33B 1.399(13) . ?
C33B C34B 1.380(14) . ?
C34B C35B 1.387(15) . ?
C35B C36B 1.394(14) . ?
C35B C38B 1.508(14) . ?
C36B C37B 1.387(15) . ?
C38B N42B 1.459(12) . ?
N41B N42B 1.337(12) . ?
N41B C45B 1.347(13) . ?
N42B C43B 1.347(13) . ?
C43B C44B 1.368(16) . ?
C44B C45B 1.396(15) . ?
C45B C52B 1.473(14) . ?
N51B C56B 1.326(13) . ?
N51B C52B 1.333(13) . ?
C52B C53B 1.393(14) . ?
C53B C54B 1.373(18) . ?
C54B C55B 1.403(18) . ?
C55B C56B 1.401(14) . ?
C56B C65B 1.457(15) . ?
N61B C65B 1.335(14) . ?
N61B N62B 1.344(12) . ?
N62B C63B 1.358(13) . ?
N62B C71B 1.464(14) . ?
C63B C64B 1.364(17) . ?
C64B C65B 1.403(15) . ?
C71B C72B 1.496(18) . ?
C72B C73B 1.392(15) . ?
C72B C77B 1.409(15) . ?
C73B C74B 1.36(2) . ?
C74B C75B 1.408(19) . ?
C75B C76B 1.389(16) . ?
C75B C78B 1.54(2) . ?
C76B C77B 1.403(18) . ?
C78B N82B 1.461(16) . ?
N81B C85B 1.318(15) . ?
N81B N82B 1.348(14) . ?
N82B C83B 1.359(16) . ?
C83B C84B 1.364(16) . ?
C84B C85B 1.408(16) . ?
C85B C92B 1.465(15) . ?
N91B C96B 1.329(16) . ?
N91B C92B 1.349(15) . ?
C92B C93B 1.386(18) . ?
C93B C94B 1.39(2) . ?
C94B C95B 1.40(2) . ?
C95B C96B 1.37(2) . ?
Cl1 O14 1.396(13) . ?
Cl1 O12 1.427(10) . ?
Cl1 O13 1.482(12) . ?
Cl1 O11 1.484(11) . ?
Cl2 O23 1.374(10) . ?
Cl2 O22 1.383(13) . ?
Cl2 O24 1.425(9) . ?
Cl2 O21 1.448(14) . ?
Cl3 O31 1.310(15) . ?
Cl3 O32 1.338(14) . ?
Cl3 O34 1.46(2) . ?
Cl3 O33 1.498(16) . ?
Cl4 O43 1.276(17) . ?
Cl4 O41 1.312(17) . ?
Cl4 O44 1.312(17) . ?
Cl4 O42 1.370(17) . ?
C1A N2A 1.44(2) . ?
N2A O3A 1.143(19) . ?
N2A O4A 1.27(2) . ?
C1B N2B 1.430(19) . ?
N2B O4B 1.192(18) . ?
N2B O3B 1.200(17) . ?
Cl5 O52 1.342(17) . ?
Cl5 O51 1.349(17) . ?
Cl5 O54 1.376(17) . ?
Cl5 O53 1.393(17) . ?
O54 O54 1.41(4) 3_665 ?
C200 N200 1.24(2) . ?
N200 O200 1.162(13) . ?
N200 O201 1.187(13) . ?
